data_4516145
loop_
_publ_author_name
'Zhang, Jitan'
'Liang, Zhenda'
'Wang, Jun'
'Guo, Ziyi'
'Liu, Changqing'
'Xie, Meihua'

_publ_section_title
;
 Metal-Free Synthesis of Functionalized Tetrasubstituted Alkenes by
 Three-Component Reaction of Alkynes, Iodine, and Sodium Sulfinates.
;
_journal_issue 12
_journal_name_full 'ACS omega'
_journal_page_first 18002
_journal_page_last 18015
_journal_paper_doi 10.1021/acsomega.8b02966
_journal_volume 3
_journal_year 2018
_chemical_formula_sum 'C17 H16 Br I O3 S'
_chemical_formula_weight 507.17
_space_group_IT_number 2
_space_group_name_Hall '-P 1'
_space_group_name_H-M_alt 'P -1'
_symmetry_cell_setting triclinic
_symmetry_space_group_name_H-M 'P -1'
_atom_sites_solution_hydrogens geom
_atom_sites_solution_primary direct
_atom_sites_solution_secondary difmap
_audit_creation_method SHELXL-97
_cell_angle_alpha 66.5780(10)
_cell_angle_beta 82.6760(10)
_cell_angle_gamma 85.4650(10)
_cell_formula_units_Z 2
_cell_length_a 8.3914(9)
_cell_length_b 10.1833(11)
_cell_length_c 11.4360(12)
_cell_measurement_reflns_used 5331
_cell_measurement_temperature 293(2)
_cell_measurement_theta_max 25.35
_cell_measurement_theta_min 2.18
_cell_volume 888.96(16)
_computing_cell_refinement 'Bruker SMART'
_computing_data_collection 'Bruker SMART'
_computing_data_reduction 'Bruker SAINT'
_computing_molecular_graphics 'Bruker SHELXTL'
_computing_publication_material 'Bruker SHELXTL'
_computing_structure_refinement 'SHELXL-97 (Sheldrick, 1997)'
_computing_structure_solution 'SHELXS-97 (Sheldrick, 1990)'
_diffrn_ambient_temperature 293(2)
_diffrn_measured_fraction_theta_full 0.993
_diffrn_measured_fraction_theta_max 0.993
_diffrn_measurement_device_type 'CCD area detector'
_diffrn_measurement_method 'phi and omega scans'
_diffrn_radiation_monochromator graphite
_diffrn_radiation_source 'fine-focus sealed tube'
_diffrn_radiation_type MoK\a
_diffrn_radiation_wavelength 0.71073
_diffrn_reflns_av_R_equivalents 0.0233
_diffrn_reflns_av_sigmaI/netI 0.0283
_diffrn_reflns_limit_h_max 10
_diffrn_reflns_limit_h_min -9
_diffrn_reflns_limit_k_max 12
_diffrn_reflns_limit_k_min -12
_diffrn_reflns_limit_l_max 13
_diffrn_reflns_limit_l_min -13
_diffrn_reflns_number 6696
_diffrn_reflns_theta_full 25.38
_diffrn_reflns_theta_max 25.38
_diffrn_reflns_theta_min 1.95
_exptl_absorpt_coefficient_mu 4.177
_exptl_absorpt_correction_T_max 0.4888
_exptl_absorpt_correction_T_min 0.4467
_exptl_absorpt_correction_type multi-scan
_exptl_crystal_colour colorless
_exptl_crystal_density_diffrn 1.895
_exptl_crystal_density_method 'not measured'
_exptl_crystal_description block
_exptl_crystal_F_000 492
_exptl_crystal_size_max 0.23
_exptl_crystal_size_mid 0.21
_exptl_crystal_size_min 0.20
_refine_diff_density_max 0.808
_refine_diff_density_min -1.363
_refine_diff_density_rms 0.119
_refine_ls_extinction_method none
_refine_ls_goodness_of_fit_ref 1.059
_refine_ls_hydrogen_treatment mixed
_refine_ls_matrix_type full
_refine_ls_number_parameters 211
_refine_ls_number_reflns 3237
_refine_ls_number_restraints 0
_refine_ls_restrained_S_all 1.059
_refine_ls_R_factor_all 0.0331
_refine_ls_R_factor_gt 0.0307
_refine_ls_shift/su_max 0.000
_refine_ls_shift/su_mean 0.000
_refine_ls_structure_factor_coef Fsqd
_refine_ls_weighting_details 'calc w=1/[\s^2^(Fo^2^)+(0.0471P)^2^+1.1741P] where P=(Fo^2^+2Fc^2^)/3'
_refine_ls_weighting_scheme calc
_refine_ls_wR_factor_gt 0.0857
_refine_ls_wR_factor_ref 0.0870
_reflns_number_gt 2987
_reflns_number_total 3237
_reflns_threshold_expression >2sigma(I)
_cod_data_source_file ao8b02966_si_003.cif
_cod_data_source_block test_0m
_cod_depositor_comments
;
The following automatic conversions were performed:

data item '_symmetry_cell_setting' value 'Triclinic' was changed to
'triclinic' in accordance with the
/home/data/users/saulius/crontab/automatic-downloads/current/ACS/lib/dictionaries/cif_core.dic
dictionary named 'cif_core.dic' version 2.4.2 last updated on
2011-04-26.

Automatic conversion script
Id: cif_fix_values 6909 2019-04-08 15:41:33Z antanas 
;
_cod_original_sg_symbol_H-M P-1
_cod_database_code 4516145

loop_
_symmetry_equiv_pos_as_xyz
'x, y, z'
'-x, -y, -z'

loop_
_atom_site_label
_atom_site_type_symbol
_atom_site_fract_x
_atom_site_fract_y
_atom_site_fract_z
_atom_site_U_iso_or_equiv
_atom_site_adp_type
_atom_site_occupancy
_atom_site_symmetry_multiplicity
_atom_site_calc_flag
_atom_site_refinement_flags
Br1 Br 0.90030(8) 0.29522(5) 0.31573(4) 0.06345(17) Uani 1 1 d .
C1 C 0.8254(4) 0.3983(4) 0.1523(4) 0.0356(8) Uani 1 1 d .
C2 C 0.7490(5) 0.5293(4) 0.1323(4) 0.0478(10) Uani 1 1 d .
H2 H 0.7345 0.5631 0.1975 0.057 Uiso 1 1 calc R
C3 C 0.6943(5) 0.6093(4) 0.0160(5) 0.0517(11) Uani 1 1 d .
H3 H 0.6402 0.6966 0.0028 0.062 Uiso 1 1 calc R
C4 C 0.7196(6) 0.5606(4) -0.0803(5) 0.0542(11) Uani 1 1 d .
H4 H 0.6836 0.6152 -0.1596 0.065 Uiso 1 1 calc R
C5 C 0.7988(5) 0.4300(4) -0.0605(4) 0.0424(9) Uani 1 1 d .
H5 H 0.8175 0.3993 -0.1277 0.051 Uiso 1 1 calc R
C6 C 0.8509(4) 0.3440(3) 0.0577(3) 0.0306(7) Uani 1 1 d .
C7 C 0.9432(4) 0.2027(4) 0.0768(3) 0.0304(7) Uani 1 1 d .
H7 H 1.0434 0.2079 0.1102 0.036 Uiso 1 1 calc R
C8 C 0.8607(4) 0.0701(3) 0.1751(3) 0.0262(6) Uani 1 1 d .
C9 C 0.9286(4) -0.0337(4) 0.2708(3) 0.0291(7) Uani 1 1 d .
C10 C 0.8501(4) -0.1601(4) 0.3723(3) 0.0301(7) Uani 1 1 d .
C11 C 0.8937(4) -0.2979(4) 0.3797(4) 0.0379(8) Uani 1 1 d .
H11 H 0.9789 -0.3115 0.3247 0.045 Uiso 1 1 calc R
C12 C 0.8109(5) -0.4145(4) 0.4684(4) 0.0419(9) Uani 1 1 d .
H12 H 0.8393 -0.5055 0.4706 0.050 Uiso 1 1 calc R
C13 C 0.6870(5) -0.3979(4) 0.5536(4) 0.0445(9) Uani 1 1 d .
C14 C 0.6480(5) -0.2613(5) 0.5492(4) 0.0484(10) Uani 1 1 d .
H14 H 0.5666 -0.2486 0.6074 0.058 Uiso 1 1 calc R
C15 C 0.7285(5) -0.1431(4) 0.4593(4) 0.0399(8) Uani 1 1 d .
H15 H 0.7005 -0.0522 0.4577 0.048 Uiso 1 1 calc R
C16 C 0.5978(7) -0.5261(6) 0.6476(5) 0.0705(15) Uani 1 1 d .
H16A H 0.5112 -0.5434 0.6087 0.106 Uiso 1 1 calc R
H16B H 0.5553 -0.5085 0.7222 0.106 Uiso 1 1 calc R
H16C H 0.6699 -0.6083 0.6719 0.106 Uiso 1 1 calc R
C17 C 0.6284(5) -0.1231(4) 0.1709(4) 0.0407(9) Uani 1 1 d .
H17A H 0.6109 -0.1799 0.2611 0.061 Uiso 1 1 calc R
H17B H 0.7217 -0.1599 0.1344 0.061 Uiso 1 1 calc R
H17C H 0.5363 -0.1271 0.1306 0.061 Uiso 1 1 calc R
I1 I 1.17648(3) -0.02648(3) 0.28745(3) 0.04859(12) Uani 1 1 d .
O1 O 0.9893(3) 0.1844(3) -0.0400(3) 0.0428(6) Uani 1 1 d .
H1 H 0.9105 0.1642 -0.0644 0.064 Uiso 1 1 calc R
O2 O 0.6555(4) 0.1364(3) 0.0099(3) 0.0479(7) Uani 1 1 d .
O3 O 0.5444(3) 0.0970(3) 0.2307(3) 0.0516(7) Uani 1 1 d .
S1 S 0.65814(10) 0.05560(9) 0.14607(8) 0.03059(19) Uani 1 1 d .

loop_
_atom_site_aniso_label
_atom_site_aniso_U_11
_atom_site_aniso_U_22
_atom_site_aniso_U_33
_atom_site_aniso_U_23
_atom_site_aniso_U_13
_atom_site_aniso_U_12
Br1 0.1085(4) 0.0516(3) 0.0394(2) -0.0260(2) -0.0212(2) 0.0110(3)
C1 0.0342(19) 0.0362(18) 0.0388(19) -0.0174(15) -0.0016(15) -0.0037(14)
C2 0.050(2) 0.040(2) 0.057(3) -0.0256(19) -0.002(2) -0.0004(17)
C3 0.045(2) 0.0340(19) 0.076(3) -0.022(2) -0.011(2) 0.0046(17)
C4 0.054(3) 0.040(2) 0.061(3) -0.007(2) -0.027(2) 0.0000(18)
C5 0.048(2) 0.0404(19) 0.039(2) -0.0136(16) -0.0105(17) -0.0024(17)
C6 0.0264(17) 0.0293(16) 0.0371(18) -0.0130(14) -0.0040(14) -0.0061(13)
C7 0.0261(16) 0.0353(17) 0.0341(17) -0.0182(14) -0.0027(14) -0.0014(13)
C8 0.0170(14) 0.0327(16) 0.0344(17) -0.0183(14) -0.0053(12) -0.0007(12)
C9 0.0183(15) 0.0376(17) 0.0357(18) -0.0181(15) -0.0069(13) 0.0017(12)
C10 0.0253(16) 0.0360(17) 0.0308(17) -0.0137(14) -0.0088(13) 0.0008(13)
C11 0.0311(19) 0.0420(19) 0.0390(19) -0.0153(16) -0.0029(15) 0.0026(15)
C12 0.047(2) 0.0353(18) 0.043(2) -0.0118(16) -0.0144(18) -0.0019(16)
C13 0.043(2) 0.055(2) 0.0337(19) -0.0115(17) -0.0110(17) -0.0113(18)
C14 0.041(2) 0.071(3) 0.036(2) -0.024(2) 0.0015(17) -0.0046(19)
C15 0.037(2) 0.052(2) 0.0353(19) -0.0224(17) -0.0059(16) 0.0046(16)
C16 0.076(4) 0.076(3) 0.048(3) -0.007(2) -0.004(2) -0.036(3)
C17 0.035(2) 0.0378(18) 0.055(2) -0.0208(17) -0.0169(17) -0.0046(15)
I1 0.02479(15) 0.05720(19) 0.0626(2) -0.01881(14) -0.01800(12) 0.00175(11)
O1 0.0451(16) 0.0500(15) 0.0373(14) -0.0241(12) 0.0079(12) -0.0060(13)
O2 0.0504(17) 0.0471(15) 0.0462(16) -0.0112(12) -0.0257(13) -0.0058(12)
O3 0.0250(13) 0.0681(18) 0.075(2) -0.0443(17) -0.0052(13) 0.0091(12)
S1 0.0206(4) 0.0339(4) 0.0416(5) -0.0174(4) -0.0111(3) 0.0011(3)

loop_
_atom_type_symbol
_atom_type_description
_atom_type_scat_dispersion_real
_atom_type_scat_dispersion_imag
_atom_type_scat_source
C C 0.0033 0.0016 'International Tables Vol C Tables 4.2.6.8 and 6.1.1.4'
H H 0.0000 0.0000 'International Tables Vol C Tables 4.2.6.8 and 6.1.1.4'
Br Br -0.2901 2.4595 'International Tables Vol C Tables 4.2.6.8 and 6.1.1.4'
O O 0.0106 0.0060 'International Tables Vol C Tables 4.2.6.8 and 6.1.1.4'
S S 0.1246 0.1234 'International Tables Vol C Tables 4.2.6.8 and 6.1.1.4'
I I -0.4742 1.8119 'International Tables Vol C Tables 4.2.6.8 and 6.1.1.4'

loop_
_geom_angle_atom_site_label_1
_geom_angle_atom_site_label_2
_geom_angle_atom_site_label_3
_geom_angle
C2 C1 C6 122.2(4)
C2 C1 Br1 117.1(3)
C6 C1 Br1 120.7(3)
C3 C2 C1 119.8(4)
C3 C2 H2 120.1
C1 C2 H2 120.1
C4 C3 C2 119.7(4)
C4 C3 H3 120.1
C2 C3 H3 120.1
C3 C4 C5 120.3(4)
C3 C4 H4 119.9
C5 C4 H4 119.9
C4 C5 C6 121.4(4)
C4 C5 H5 119.3
C6 C5 H5 119.3
C1 C6 C5 116.6(3)
C1 C6 C7 122.5(3)
C5 C6 C7 120.8(3)
O1 C7 C8 110.1(3)
O1 C7 C6 112.9(3)
C8 C7 C6 115.0(3)
O1 C7 H7 106.1
C8 C7 H7 106.1
C6 C7 H7 106.1
C9 C8 C7 125.7(3)
C9 C8 S1 120.6(3)
C7 C8 S1 113.5(2)
C8 C9 C10 127.3(3)
C8 C9 I1 119.6(2)
C10 C9 I1 113.1(2)
C15 C10 C11 118.8(3)
C15 C10 C9 120.4(3)
C11 C10 C9 120.7(3)
C12 C11 C10 120.3(4)
C12 C11 H11 119.8
C10 C11 H11 119.8
C13 C12 C11 121.1(4)
C13 C12 H12 119.4
C11 C12 H12 119.4
C12 C13 C14 118.4(4)
C12 C13 C16 120.0(4)
C14 C13 C16 121.7(4)
C13 C14 C15 121.1(4)
C13 C14 H14 119.5
C15 C14 H14 119.5
C10 C15 C14 120.2(4)
C10 C15 H15 119.9
C14 C15 H15 119.9
C13 C16 H16A 109.5
C13 C16 H16B 109.5
H16A C16 H16B 109.5
C13 C16 H16C 109.5
H16A C16 H16C 109.5
H16B C16 H16C 109.5
S1 C17 H17A 109.5
S1 C17 H17B 109.5
H17A C17 H17B 109.5
S1 C17 H17C 109.5
H17A C17 H17C 109.5
H17B C17 H17C 109.5
C7 O1 H1 109.5
O3 S1 O2 117.64(19)
O3 S1 C17 109.6(2)
O2 S1 C17 105.46(18)
O3 S1 C8 110.68(16)
O2 S1 C8 104.30(16)
C17 S1 C8 108.77(16)

loop_
_geom_bond_atom_site_label_1
_geom_bond_atom_site_label_2
_geom_bond_distance
Br1 C1 1.905(4)
C1 C2 1.379(5)
C1 C6 1.386(5)
C2 C3 1.370(6)
C2 H2 0.9300
C3 C4 1.366(7)
C3 H3 0.9300
C4 C5 1.385(6)
C4 H4 0.9300
C5 C6 1.391(5)
C5 H5 0.9300
C6 C7 1.528(4)
C7 O1 1.423(4)
C7 C8 1.519(5)
C7 H7 0.9800
C8 C9 1.336(5)
C8 S1 1.801(3)
C9 C10 1.480(5)
C9 I1 2.122(3)
C10 C15 1.382(5)
C10 C11 1.394(5)
C11 C12 1.384(5)
C11 H11 0.9300
C12 C13 1.380(6)
C12 H12 0.9300
C13 C14 1.386(6)
C13 C16 1.501(6)
C14 C15 1.389(6)
C14 H14 0.9300
C15 H15 0.9300
C16 H16A 0.9600
C16 H16B 0.9600
C16 H16C 0.9600
C17 S1 1.761(4)
C17 H17A 0.9600
C17 H17B 0.9600
C17 H17C 0.9600
O1 H1 0.8200
O2 S1 1.446(3)
O3 S1 1.432(3)

loop_
_geom_torsion_atom_site_label_1
_geom_torsion_atom_site_label_2
_geom_torsion_atom_site_label_3
_geom_torsion_atom_site_label_4
_geom_torsion
C6 C1 C2 C3 0.6(6)
Br1 C1 C2 C3 179.1(3)
C1 C2 C3 C4 -1.7(7)
C2 C3 C4 C5 0.6(7)
C3 C4 C5 C6 1.6(7)
C2 C1 C6 C5 1.5(5)
Br1 C1 C6 C5 -177.0(3)
C2 C1 C6 C7 176.7(3)
Br1 C1 C6 C7 -1.8(5)
C4 C5 C6 C1 -2.6(6)
C4 C5 C6 C7 -177.9(4)
C1 C6 C7 O1 -165.5(3)
C5 C6 C7 O1 9.5(5)
C1 C6 C7 C8 67.1(4)
C5 C6 C7 C8 -117.9(4)
O1 C7 C8 C9 100.7(4)
C6 C7 C8 C9 -130.5(3)
O1 C7 C8 S1 -75.3(3)
C6 C7 C8 S1 53.5(3)
C7 C8 C9 C10 176.4(3)
S1 C8 C9 C10 -7.9(5)
C7 C8 C9 I1 -3.7(5)
S1 C8 C9 I1 171.98(16)
C8 C9 C10 C15 -63.7(5)
I1 C9 C10 C15 116.4(3)
C8 C9 C10 C11 114.3(4)
I1 C9 C10 C11 -65.6(4)
C15 C10 C11 C12 3.3(5)
C9 C10 C11 C12 -174.8(3)
C10 C11 C12 C13 -1.8(6)
C11 C12 C13 C14 -0.6(6)
C11 C12 C13 C16 179.1(4)
C12 C13 C14 C15 1.6(6)
C16 C13 C14 C15 -178.1(4)
C11 C10 C15 C14 -2.3(5)
C9 C10 C15 C14 175.8(3)
C13 C14 C15 C10 -0.2(6)
C9 C8 S1 O3 81.5(3)
C7 C8 S1 O3 -102.3(3)
C9 C8 S1 O2 -151.0(3)
C7 C8 S1 O2 25.1(3)
C9 C8 S1 C17 -38.9(3)
C7 C8 S1 C17 137.3(2)
